data_7713844
loop_
_publ_author_name
'Chang, Wen-Chieh'
'Du, Wan-Ting'
'Lin, Yi-Xuan'
'Jhang, Ruei-Lin'
'Hsieh, Chung-Hung'

_publ_section_title
;
 Phosphine/Thiolate Containing Dinitrosyl Cobalt Complexes (DNCCs):
 Synthesis, Characterization, Interconversion, X-ray Diffraction
 Identification, and Its NO Releasing
;
_journal_name_full 'Dalton Transactions'
_journal_paper_doi 10.1039/D3DT01681A
_journal_year 2023
_chemical_formula_sum 'C36 H30 B Co F4 N2 O2 P2'
_chemical_formula_weight 730.30
_space_group_IT_number 14
_space_group_name_Hall '-P 2ybc'
_space_group_name_H-M_alt 'P 1 21/c 1'
_symmetry_cell_setting monoclinic
_symmetry_space_group_name_H-M 'P 1 21/c 1'
_atom_sites_solution_hydrogens geom
_atom_sites_solution_primary direct
_atom_sites_solution_secondary difmap
_audit_creation_method SHELXL-97
_audit_update_record
;
2018-09-13 deposited with the CCDC.	2023-08-16 downloaded from the CCDC.
;
_cell_angle_alpha 90.00
_cell_angle_beta 101.5090(10)
_cell_angle_gamma 90.00
_cell_formula_units_Z 4
_cell_length_a 9.4268(5)
_cell_length_b 18.2553(9)
_cell_length_c 20.3429(9)
_cell_measurement_reflns_used 6865
_cell_measurement_temperature 200(2)
_cell_measurement_theta_max 25.52
_cell_measurement_theta_min 2.23
_cell_volume 3430.4(3)
_computing_cell_refinement 'Bruker SAINT'
_computing_data_collection 'Bruker SMART'
_computing_data_reduction 'Bruker SAINT'
_computing_molecular_graphics 'Bruker SHELXTL'
_computing_publication_material 'Bruker SHELXTL'
_computing_structure_refinement 'SHELXL-97 (Sheldrick, 1997)'
_computing_structure_solution 'SHELXS-97 (Sheldrick, 1990)'
_diffrn_ambient_temperature 200(2)
_diffrn_measured_fraction_theta_full 1.000
_diffrn_measured_fraction_theta_max 1.000
_diffrn_measurement_device_type 'BRUKER SMART APEXCCD area detector'
_diffrn_measurement_method 'omega scans'
_diffrn_radiation_monochromator graphite
_diffrn_radiation_source 'fine-focus sealed tube'
_diffrn_radiation_type MoK\a
_diffrn_radiation_wavelength 0.71073
_diffrn_reflns_av_R_equivalents 0.0358
_diffrn_reflns_av_sigmaI/netI 0.0356
_diffrn_reflns_limit_h_max 12
_diffrn_reflns_limit_h_min -12
_diffrn_reflns_limit_k_max 23
_diffrn_reflns_limit_k_min -23
_diffrn_reflns_limit_l_max 25
_diffrn_reflns_limit_l_min -26
_diffrn_reflns_number 26169
_diffrn_reflns_theta_full 27.50
_diffrn_reflns_theta_max 27.50
_diffrn_reflns_theta_min 1.51
_exptl_absorpt_coefficient_mu 0.651
_exptl_absorpt_correction_T_max 0.9498
_exptl_absorpt_correction_T_min 0.7368
_exptl_absorpt_correction_type multi-scan
_exptl_absorpt_process_details 'SADABS (BRUKER, 2001)'
_exptl_crystal_colour dark-brown
_exptl_crystal_density_diffrn 1.414
_exptl_crystal_density_meas ?
_exptl_crystal_density_method 'not measured'
_exptl_crystal_description plate
_exptl_crystal_F_000 1496
_exptl_crystal_size_max 0.50
_exptl_crystal_size_mid 0.45
_exptl_crystal_size_min 0.08
_refine_diff_density_max 0.475
_refine_diff_density_min -0.214
_refine_diff_density_rms 0.056
_refine_ls_extinction_method none
_refine_ls_goodness_of_fit_ref 1.017
_refine_ls_hydrogen_treatment constr
_refine_ls_matrix_type full
_refine_ls_number_parameters 433
_refine_ls_number_reflns 7876
_refine_ls_number_restraints 0
_refine_ls_restrained_S_all 1.017
_refine_ls_R_factor_all 0.0520
_refine_ls_R_factor_gt 0.0405
_refine_ls_shift/su_max 0.001
_refine_ls_shift/su_mean 0.000
_refine_ls_structure_factor_coef Fsqd
_refine_ls_weighting_details 'calc w=1/[\s^2^(Fo^2^)+(0.0488P)^2^+1.5755P] where P=(Fo^2^+2Fc^2^)/3'
_refine_ls_weighting_scheme calc
_refine_ls_wR_factor_gt 0.0972
_refine_ls_wR_factor_ref 0.1032
_reflns_number_gt 6510
_reflns_number_total 7876
_reflns_threshold_expression >2sigma(I)
_cod_data_source_file d3dt01681a2.cif
_cod_data_source_block ic17409
_cod_depositor_comments
;
The following automatic conversions were performed:

data item '_symmetry_cell_setting' value 'Monoclinic' was changed to
'monoclinic' in accordance with the
/home/data/users/saulius/crontab/automatic-downloads/rss-feeds/RSC/lib/dictionaries/cif_core.dic
dictionary named 'cif_core.dic' version 2.4.2 last updated on
2011-04-26.

data item '_exptl_crystal_density_meas' value 'not_measured' was
changed to '?' -- the value is perceived as not measured.

Automatic conversion script
Id: cif_fix_values 8170 2020-07-09 18:12:32Z antanas 
;
_cod_original_sg_symbol_H-M P2(1)/c
_cod_database_code 7713844

loop_
_symmetry_equiv_pos_as_xyz
'x, y, z'
'-x, y+1/2, -z+1/2'
'-x, -y, -z'
'x, -y-1/2, z-1/2'

loop_
_atom_site_label
_atom_site_type_symbol
_atom_site_fract_x
_atom_site_fract_y
_atom_site_fract_z
_atom_site_U_iso_or_equiv
_atom_site_adp_type
_atom_site_occupancy
_atom_site_symmetry_multiplicity
_atom_site_calc_flag
_atom_site_refinement_flags
_atom_site_disorder_assembly
_atom_site_disorder_group
Co Co 0.22907(3) 0.497172(14) 0.207727(13) 0.02789(8) Uani 1 1 d . . .
P1 P 0.19499(5) 0.46146(3) 0.31209(2) 0.02582(12) Uani 1 1 d . . .
P2 P 0.07024(5) 0.58795(3) 0.17179(2) 0.02415(11) Uani 1 1 d . . .
N1 N 0.1566(2) 0.43306(10) 0.15323(10) 0.0414(4) Uani 1 1 d . . .
N2 N 0.3858(2) 0.54094(11) 0.21345(10) 0.0396(4) Uani 1 1 d . . .
O1 O 0.0979(3) 0.39774(11) 0.10972(11) 0.0779(7) Uani 1 1 d . . .
O2 O 0.4841(2) 0.57848(12) 0.21262(11) 0.0662(6) Uani 1 1 d . . .
C1 C 0.2724(2) 0.51764(10) 0.38447(10) 0.0298(4) Uani 1 1 d . . .
C2 C 0.3921(2) 0.56152(12) 0.38301(12) 0.0390(5) Uani 1 1 d . . .
H2 H 0.4288 0.5652 0.3429 0.047 Uiso 1 1 calc R . .
C3 C 0.4583(3) 0.59989(13) 0.43961(14) 0.0503(6) Uani 1 1 d . . .
H3 H 0.5403 0.6296 0.4381 0.060 Uiso 1 1 calc R . .
C4 C 0.4060(3) 0.59514(14) 0.49778(14) 0.0530(7) Uani 1 1 d . . .
H4 H 0.4518 0.6214 0.5365 0.064 Uiso 1 1 calc R . .
C5 C 0.2873(3) 0.55230(14) 0.49977(12) 0.0492(6) Uani 1 1 d . . .
H5 H 0.2507 0.5493 0.5400 0.059 Uiso 1 1 calc R . .
C6 C 0.2204(3) 0.51345(12) 0.44382(11) 0.0393(5) Uani 1 1 d . . .
H6 H 0.1386 0.4838 0.4458 0.047 Uiso 1 1 calc R . .
C7 C 0.2747(2) 0.37162(10) 0.33514(10) 0.0284(4) Uani 1 1 d . . .
C8 C 0.3636(2) 0.33926(11) 0.29702(11) 0.0327(4) Uani 1 1 d . . .
H8 H 0.3772 0.3620 0.2567 0.039 Uiso 1 1 calc R . .
C9 C 0.4332(2) 0.27364(12) 0.31753(13) 0.0412(5) Uani 1 1 d . . .
H9 H 0.4936 0.2513 0.2911 0.049 Uiso 1 1 calc R . .
C10 C 0.4145(3) 0.24114(12) 0.37601(13) 0.0443(6) Uani 1 1 d . . .
H10 H 0.4640 0.1968 0.3904 0.053 Uiso 1 1 calc R . .
C11 C 0.3246(3) 0.27218(12) 0.41403(12) 0.0438(6) Uani 1 1 d . . .
H11 H 0.3108 0.2489 0.4541 0.053 Uiso 1 1 calc R . .
C12 C 0.2547(3) 0.33722(12) 0.39375(11) 0.0382(5) Uani 1 1 d . . .
H12 H 0.1926 0.3586 0.4199 0.046 Uiso 1 1 calc R . .
C13 C 0.0058(2) 0.45107(11) 0.31660(10) 0.0297(4) Uani 1 1 d . . .
C14 C -0.0673(2) 0.38629(12) 0.29470(11) 0.0379(5) Uani 1 1 d . . .
H14 H -0.0155 0.3456 0.2824 0.045 Uiso 1 1 calc R . .
C15 C -0.2152(3) 0.38132(14) 0.29097(13) 0.0487(6) Uani 1 1 d . . .
H15 H -0.2649 0.3373 0.2760 0.058 Uiso 1 1 calc R . .
C16 C -0.2906(3) 0.44049(16) 0.30906(13) 0.0521(7) Uani 1 1 d . . .
H16 H -0.3920 0.4368 0.3068 0.062 Uiso 1 1 calc R . .
C17 C -0.2201(3) 0.50446(15) 0.33030(13) 0.0474(6) Uani 1 1 d . . .
H17 H -0.2728 0.5449 0.3424 0.057 Uiso 1 1 calc R . .
C18 C -0.0720(2) 0.51025(12) 0.33421(11) 0.0358(5) Uani 1 1 d . . .
H18 H -0.0234 0.5547 0.3489 0.043 Uiso 1 1 calc R . .
C19 C -0.1065(2) 0.55804(11) 0.12802(9) 0.0281(4) Uani 1 1 d . . .
C20 C -0.1726(3) 0.49996(13) 0.15426(11) 0.0398(5) Uani 1 1 d . . .
H20 H -0.1197 0.4728 0.1910 0.048 Uiso 1 1 calc R . .
C21 C -0.3144(3) 0.48117(15) 0.12768(12) 0.0484(6) Uani 1 1 d . . .
H21 H -0.3590 0.4416 0.1462 0.058 Uiso 1 1 calc R . .
C22 C -0.3903(3) 0.52010(15) 0.07438(12) 0.0494(6) Uani 1 1 d . . .
H22 H -0.4890 0.5087 0.0572 0.059 Uiso 1 1 calc R . .
C23 C -0.3247(3) 0.57556(14) 0.04564(13) 0.0497(6) Uani 1 1 d . . .
H23 H -0.3768 0.6008 0.0075 0.060 Uiso 1 1 calc R . .
C24 C -0.1823(2) 0.59467(12) 0.07232(11) 0.0390(5) Uani 1 1 d . . .
H24 H -0.1369 0.6328 0.0524 0.047 Uiso 1 1 calc R . .
C25 C 0.1372(2) 0.64445(10) 0.11135(9) 0.0270(4) Uani 1 1 d . . .
C26 C 0.1193(3) 0.71967(12) 0.11016(11) 0.0389(5) Uani 1 1 d . . .
H26 H 0.0741 0.7429 0.1424 0.047 Uiso 1 1 calc R . .
C27 C 0.1673(3) 0.76113(13) 0.06198(12) 0.0481(6) Uani 1 1 d . . .
H27 H 0.1548 0.8128 0.0613 0.058 Uiso 1 1 calc R . .
C28 C 0.2330(3) 0.72813(13) 0.01508(11) 0.0429(5) Uani 1 1 d . . .
H28 H 0.2672 0.7570 -0.0174 0.051 Uiso 1 1 calc R . .
C29 C 0.2491(3) 0.65332(14) 0.01519(11) 0.0428(5) Uani 1 1 d . . .
H29 H 0.2925 0.6304 -0.0178 0.051 Uiso 1 1 calc R . .
C30 C 0.2022(2) 0.61138(12) 0.06335(11) 0.0379(5) Uani 1 1 d . . .
H30 H 0.2144 0.5597 0.0636 0.045 Uiso 1 1 calc R . .
C31 C 0.0373(2) 0.64983(10) 0.23659(9) 0.0272(4) Uani 1 1 d . . .
C32 C -0.1018(2) 0.66552(12) 0.24647(11) 0.0366(5) Uani 1 1 d . . .
H32 H -0.1841 0.6470 0.2163 0.044 Uiso 1 1 calc R . .
C33 C -0.1189(3) 0.70838(14) 0.30065(12) 0.0488(6) Uani 1 1 d . . .
H33 H -0.2133 0.7189 0.3078 0.059 Uiso 1 1 calc R . .
C34 C -0.0001(3) 0.73560(14) 0.34396(12) 0.0539(7) Uani 1 1 d . . .
H34 H -0.0128 0.7637 0.3817 0.065 Uiso 1 1 calc R . .
C35 C 0.1376(3) 0.72249(14) 0.33316(12) 0.0486(6) Uani 1 1 d . . .
H35 H 0.2192 0.7432 0.3622 0.058 Uiso 1 1 calc R . .
C36 C 0.1566(2) 0.67918(12) 0.28001(11) 0.0365(5) Uani 1 1 d . . .
H36 H 0.2515 0.6694 0.2730 0.044 Uiso 1 1 calc R . .
B1 B 0.5575(3) 0.79167(18) 0.38224(16) 0.0511(7) Uani 1 1 d . . .
F1 F 0.6914(2) 0.76952(14) 0.41511(12) 0.1038(7) Uani 1 1 d . . .
F2 F 0.46928(19) 0.79480(10) 0.42810(9) 0.0713(5) Uani 1 1 d . . .
F3 F 0.5077(3) 0.74144(14) 0.33334(11) 0.1115(8) Uani 1 1 d . . .
F4 F 0.5706(2) 0.85971(11) 0.35559(11) 0.0929(7) Uani 1 1 d . . .

loop_
_atom_site_aniso_label
_atom_site_aniso_U_11
_atom_site_aniso_U_22
_atom_site_aniso_U_33
_atom_site_aniso_U_23
_atom_site_aniso_U_13
_atom_site_aniso_U_12
Co 0.03091(15) 0.02657(14) 0.02804(15) 0.00444(11) 0.01034(11) 0.00587(10)
P1 0.0278(2) 0.0250(2) 0.0247(3) 0.00328(19) 0.00526(19) 0.00083(19)
P2 0.0276(2) 0.0235(2) 0.0221(2) 0.00107(18) 0.00667(19) 0.00180(18)
N1 0.0584(12) 0.0289(9) 0.0380(11) 0.0004(8) 0.0119(9) 0.0089(9)
N2 0.0335(9) 0.0465(11) 0.0413(11) 0.0115(9) 0.0135(8) 0.0063(8)
O1 0.1053(18) 0.0525(12) 0.0673(14) -0.0219(11) -0.0034(13) -0.0006(12)
O2 0.0430(10) 0.0808(14) 0.0793(14) 0.0113(11) 0.0228(10) -0.0155(10)
C1 0.0332(10) 0.0242(9) 0.0296(10) 0.0011(8) 0.0009(8) 0.0036(8)
C2 0.0395(12) 0.0319(11) 0.0435(13) 0.0020(9) 0.0034(10) -0.0006(9)
C3 0.0441(13) 0.0380(12) 0.0624(17) -0.0042(12) -0.0047(12) -0.0041(10)
C4 0.0635(17) 0.0398(13) 0.0466(15) -0.0136(11) -0.0108(13) 0.0058(12)
C5 0.0665(17) 0.0458(14) 0.0330(12) -0.0061(10) 0.0044(11) 0.0088(12)
C6 0.0482(13) 0.0359(11) 0.0328(12) -0.0003(9) 0.0060(10) 0.0004(10)
C7 0.0315(10) 0.0238(9) 0.0272(10) 0.0020(8) -0.0007(8) -0.0015(8)
C8 0.0318(10) 0.0282(10) 0.0362(11) 0.0017(9) 0.0022(9) -0.0014(8)
C9 0.0360(11) 0.0313(11) 0.0545(15) -0.0001(10) 0.0046(10) 0.0049(9)
C10 0.0421(12) 0.0295(11) 0.0540(15) 0.0049(10) -0.0077(11) 0.0032(9)
C11 0.0562(14) 0.0341(12) 0.0353(12) 0.0090(10) -0.0047(11) -0.0035(10)
C12 0.0499(13) 0.0311(11) 0.0330(12) 0.0034(9) 0.0066(10) 0.0005(9)
C13 0.0294(10) 0.0350(10) 0.0249(10) 0.0084(8) 0.0057(8) -0.0003(8)
C14 0.0369(11) 0.0352(11) 0.0406(12) 0.0108(10) 0.0051(9) -0.0023(9)
C15 0.0397(12) 0.0485(14) 0.0551(15) 0.0174(12) 0.0030(11) -0.0118(11)
C16 0.0296(11) 0.0687(17) 0.0588(16) 0.0238(14) 0.0109(11) -0.0010(11)
C17 0.0386(12) 0.0614(16) 0.0456(14) 0.0127(12) 0.0164(10) 0.0118(11)
C18 0.0360(11) 0.0422(12) 0.0302(11) 0.0069(9) 0.0093(9) 0.0022(9)
C19 0.0299(10) 0.0299(10) 0.0240(10) -0.0042(8) 0.0044(8) 0.0004(8)
C20 0.0430(12) 0.0482(13) 0.0263(11) 0.0038(9) 0.0025(9) -0.0101(10)
C21 0.0504(14) 0.0620(15) 0.0322(12) -0.0047(11) 0.0069(10) -0.0232(12)
C22 0.0377(12) 0.0671(16) 0.0393(13) -0.0174(12) -0.0026(10) -0.0115(12)
C23 0.0471(14) 0.0506(14) 0.0424(14) -0.0036(11) -0.0130(11) 0.0016(11)
C24 0.0439(12) 0.0329(11) 0.0364(12) 0.0011(9) -0.0011(10) -0.0023(9)
C25 0.0305(10) 0.0280(9) 0.0229(9) 0.0024(7) 0.0064(8) -0.0004(8)
C26 0.0571(14) 0.0304(11) 0.0330(11) 0.0006(9) 0.0183(10) -0.0012(10)
C27 0.0735(17) 0.0314(11) 0.0424(14) 0.0069(10) 0.0188(12) -0.0053(11)
C28 0.0504(13) 0.0507(14) 0.0279(11) 0.0091(10) 0.0090(10) -0.0115(11)
C29 0.0505(13) 0.0519(14) 0.0309(12) 0.0007(10) 0.0199(10) 0.0005(11)
C30 0.0499(13) 0.0353(11) 0.0323(11) 0.0005(9) 0.0172(10) 0.0025(10)
C31 0.0365(10) 0.0242(9) 0.0216(9) 0.0039(7) 0.0075(8) 0.0070(8)
C32 0.0407(12) 0.0384(11) 0.0315(11) 0.0030(9) 0.0091(9) 0.0111(9)
C33 0.0577(15) 0.0530(15) 0.0399(13) 0.0025(11) 0.0196(12) 0.0262(12)
C34 0.082(2) 0.0496(14) 0.0305(12) -0.0081(11) 0.0113(13) 0.0233(14)
C35 0.0635(16) 0.0460(14) 0.0319(12) -0.0103(10) -0.0008(11) 0.0059(12)
C36 0.0412(12) 0.0369(11) 0.0296(11) -0.0013(9) 0.0026(9) 0.0038(9)
B1 0.0501(16) 0.0584(18) 0.0526(18) 0.0013(14) 0.0292(14) 0.0021(14)
F1 0.0746(13) 0.141(2) 0.1022(16) 0.0195(15) 0.0324(12) 0.0379(13)
F2 0.0734(11) 0.0837(12) 0.0723(11) -0.0099(9) 0.0517(9) -0.0080(9)
F3 0.141(2) 0.1332(19) 0.0744(13) -0.0419(14) 0.0550(14) -0.0495(16)
F4 0.1010(15) 0.0803(13) 0.1140(17) 0.0327(12) 0.0611(13) 0.0109(11)

loop_
_atom_type_symbol
_atom_type_description
_atom_type_scat_dispersion_real
_atom_type_scat_dispersion_imag
_atom_type_scat_source
C C 0.0033 0.0016 'International Tables Vol C Tables 4.2.6.8 and 6.1.1.4'
H H 0.0000 0.0000 'International Tables Vol C Tables 4.2.6.8 and 6.1.1.4'
B B 0.0013 0.0007 'International Tables Vol C Tables 4.2.6.8 and 6.1.1.4'
N N 0.0061 0.0033 'International Tables Vol C Tables 4.2.6.8 and 6.1.1.4'
O O 0.0106 0.0060 'International Tables Vol C Tables 4.2.6.8 and 6.1.1.4'
F F 0.0171 0.0103 'International Tables Vol C Tables 4.2.6.8 and 6.1.1.4'
P P 0.1023 0.0942 'International Tables Vol C Tables 4.2.6.8 and 6.1.1.4'
Co Co 0.3494 0.9721 'International Tables Vol C Tables 4.2.6.8 and 6.1.1.4'

loop_
_geom_angle_atom_site_label_1
_geom_angle_atom_site_label_2
_geom_angle_atom_site_label_3
_geom_angle
_geom_angle_site_symmetry_1
_geom_angle_site_symmetry_3
_geom_angle_publ_flag
N1 Co N2 128.76(10) . . ?
N1 Co P2 98.23(7) . . ?
N2 Co P2 101.11(7) . . ?
N1 Co P1 107.52(7) . . ?
N2 Co P1 110.90(7) . . ?
P2 Co P1 107.52(2) . . ?
C13 P1 C1 104.90(10) . . ?
C13 P1 C7 104.57(9) . . ?
C1 P1 C7 102.72(9) . . ?
C13 P1 Co 113.29(6) . . ?
C1 P1 Co 118.56(7) . . ?
C7 P1 Co 111.40(7) . . ?
C31 P2 C19 105.79(9) . . ?
C31 P2 C25 105.82(9) . . ?
C19 P2 C25 104.42(9) . . ?
C31 P2 Co 114.95(6) . . ?
C19 P2 Co 115.10(7) . . ?
C25 P2 Co 109.85(6) . . ?
O1 N1 Co 169.54(19) . . ?
O2 N2 Co 171.05(19) . . ?
C2 C1 C6 118.6(2) . . ?
C2 C1 P1 120.20(17) . . ?
C6 C1 P1 121.06(16) . . ?
C3 C2 C1 120.5(2) . . ?
C4 C3 C2 120.3(2) . . ?
C3 C4 C5 119.8(2) . . ?
C4 C5 C6 120.6(2) . . ?
C5 C6 C1 120.3(2) . . ?
C8 C7 C12 119.22(19) . . ?
C8 C7 P1 120.28(15) . . ?
C12 C7 P1 120.36(16) . . ?
C7 C8 C9 120.2(2) . . ?
C10 C9 C8 119.9(2) . . ?
C9 C10 C11 120.6(2) . . ?
C10 C11 C12 119.8(2) . . ?
C11 C12 C7 120.3(2) . . ?
C18 C13 C14 119.21(19) . . ?
C18 C13 P1 120.34(16) . . ?
C14 C13 P1 120.01(16) . . ?
C15 C14 C13 120.1(2) . . ?
C16 C15 C14 120.0(2) . . ?
C17 C16 C15 120.4(2) . . ?
C16 C17 C18 120.2(2) . . ?
C17 C18 C13 120.1(2) . . ?
C24 C19 C20 118.97(19) . . ?
C24 C19 P2 122.08(16) . . ?
C20 C19 P2 118.75(15) . . ?
C21 C20 C19 120.8(2) . . ?
C22 C21 C20 119.5(2) . . ?
C21 C22 C23 120.6(2) . . ?
C22 C23 C24 120.0(2) . . ?
C19 C24 C23 120.0(2) . . ?
C26 C25 C30 119.24(18) . . ?
C26 C25 P2 121.27(15) . . ?
C30 C25 P2 119.44(15) . . ?
C25 C26 C27 119.9(2) . . ?
C28 C27 C26 120.5(2) . . ?
C29 C28 C27 119.9(2) . . ?
C28 C29 C30 120.0(2) . . ?
C29 C30 C25 120.3(2) . . ?
C36 C31 C32 119.57(19) . . ?
C36 C31 P2 117.94(15) . . ?
C32 C31 P2 122.40(16) . . ?
C33 C32 C31 119.5(2) . . ?
C34 C33 C32 120.4(2) . . ?
C33 C34 C35 120.5(2) . . ?
C36 C35 C34 119.8(2) . . ?
C35 C36 C31 120.2(2) . . ?
F3 B1 F1 107.9(3) . . ?
F3 B1 F2 110.9(2) . . ?
F1 B1 F2 107.8(3) . . ?
F3 B1 F4 111.4(3) . . ?
F1 B1 F4 108.3(3) . . ?
F2 B1 F4 110.3(2) . . ?

loop_
_geom_bond_atom_site_label_1
_geom_bond_atom_site_label_2
_geom_bond_distance
_geom_bond_site_symmetry_2
_geom_bond_publ_flag
Co N1 1.662(2) . ?
Co N2 1.6629(19) . ?
Co P2 2.2552(5) . ?
Co P1 2.3039(6) . ?
P1 C13 1.814(2) . ?
P1 C1 1.823(2) . ?
P1 C7 1.8258(19) . ?
P2 C31 1.8092(19) . ?
P2 C19 1.809(2) . ?
P2 C25 1.8121(19) . ?
N1 O1 1.144(3) . ?
N2 O2 1.155(2) . ?
C1 C2 1.389(3) . ?
C1 C6 1.393(3) . ?
C2 C3 1.385(3) . ?
C3 C4 1.372(4) . ?
C4 C5 1.373(4) . ?
C5 C6 1.382(3) . ?
C7 C8 1.383(3) . ?
C7 C12 1.393(3) . ?
C8 C9 1.389(3) . ?
C9 C10 1.372(3) . ?
C10 C11 1.378(4) . ?
C11 C12 1.381(3) . ?
C13 C18 1.392(3) . ?
C13 C14 1.396(3) . ?
C14 C15 1.384(3) . ?
C15 C16 1.383(4) . ?
C16 C17 1.370(4) . ?
C17 C18 1.387(3) . ?
C19 C24 1.385(3) . ?
C19 C20 1.390(3) . ?
C20 C21 1.381(3) . ?
C21 C22 1.372(4) . ?
C22 C23 1.376(4) . ?
C23 C24 1.388(3) . ?
C25 C26 1.383(3) . ?
C25 C30 1.390(3) . ?
C26 C27 1.384(3) . ?
C27 C28 1.376(3) . ?
C28 C29 1.374(3) . ?
C29 C30 1.384(3) . ?
C31 C36 1.391(3) . ?
C31 C32 1.395(3) . ?
C32 C33 1.387(3) . ?
C33 C34 1.372(4) . ?
C34 C35 1.381(4) . ?
C35 C36 1.380(3) . ?
B1 F3 1.366(4) . ?
B1 F1 1.367(4) . ?
B1 F2 1.369(3) . ?
B1 F4 1.371(4) . ?
